data_7128294
loop_
_publ_author_name
'Kundu, Samrat'
'Banerjee, Ankush'
'Pal, Shyam Chand'
'Ghosh, Meghna'
'Maji, Modhu Sudan'

_publ_section_title
;
 Cascade annulative \p-extension for the rapid construction of carbazole
 based polyaromatic hydrocarbons.
;
_journal_issue 47
_journal_name_full 'Chemical communications (Cambridge, England)'
_journal_page_first 5762
_journal_page_last 5765
_journal_paper_doi 10.1039/d1cc00668a
_journal_volume 57
_journal_year 2021
_chemical_formula_sum 'C34 H25 N O'
_chemical_formula_weight 463.55
_space_group_crystal_system orthorhombic
_space_group_IT_number 43
_space_group_name_Hall 'F 2 -2d'
_space_group_name_H-M_alt 'F d d 2'
_atom_sites_solution_hydrogens geom
_audit_block_doi 10.5517/ccdc.csd.cc27rp4v
_audit_creation_method SHELXL-2014/7
_audit_update_record
;
2021-04-30 deposited with the CCDC.	2021-05-06 downloaded from the CCDC.
;
_cell_angle_alpha 90
_cell_angle_beta 90
_cell_angle_gamma 90
_cell_formula_units_Z 16
_cell_length_a 29.4033(13)
_cell_length_b 34.6034(15)
_cell_length_c 9.5921(5)
_cell_measurement_reflns_used 2966
_cell_measurement_temperature 298(2)
_cell_measurement_theta_max 26.04
_cell_measurement_theta_min 2.31
_cell_volume 9759.5(8)
_computing_cell_refinement 'Bruker SAINT'
_computing_data_collection 'Bruker APEX2'
_computing_data_reduction 'Bruker SAINT'
_computing_molecular_graphics 'Bruker SHELXTL'
_computing_publication_material 'Bruker SHELXTL'
_computing_structure_refinement 'SHELXL-2014/7 (Sheldrick, 2014)'
_computing_structure_solution 'SHELXS-97 (Sheldrick 2008)'
_diffrn_ambient_temperature 298(2)
_diffrn_measured_fraction_theta_full 0.999
_diffrn_measured_fraction_theta_max 0.998
_diffrn_measurement_device_type 'Bruker APEX-II CCD'
_diffrn_measurement_method '\f and \w scans'
_diffrn_radiation_type MoK\a
_diffrn_radiation_wavelength 0.71073
_diffrn_reflns_av_R_equivalents 0.1659
_diffrn_reflns_av_unetI/netI 0.0848
_diffrn_reflns_Laue_measured_fraction_full 0.999
_diffrn_reflns_Laue_measured_fraction_max 0.998
_diffrn_reflns_limit_h_max 37
_diffrn_reflns_limit_h_min -37
_diffrn_reflns_limit_k_max 43
_diffrn_reflns_limit_k_min -43
_diffrn_reflns_limit_l_max 12
_diffrn_reflns_limit_l_min -12
_diffrn_reflns_number 40565
_diffrn_reflns_point_group_measured_fraction_full 0.999
_diffrn_reflns_point_group_measured_fraction_max 0.997
_diffrn_reflns_theta_full 25.242
_diffrn_reflns_theta_max 26.769
_diffrn_reflns_theta_min 2.310
_diffrn_source 'fine-focus sealed tube'
_exptl_absorpt_coefficient_mu 0.075
_exptl_absorpt_correction_T_max 0.7454
_exptl_absorpt_correction_T_min 0.6385
_exptl_absorpt_correction_type empirical
_exptl_absorpt_process_details 'SADABS 2.10 (Bruker 2003)'
_exptl_crystal_colour colourless
_exptl_crystal_density_diffrn 1.262
_exptl_crystal_description needle
_exptl_crystal_F_000 3904
_exptl_crystal_size_max 0.10
_exptl_crystal_size_mid 0.08
_exptl_crystal_size_min 0.06
_refine_diff_density_max 0.553
_refine_diff_density_min -0.296
_refine_diff_density_rms 0.051
_refine_ls_abs_structure_details
;
 Flack x determined using 813 quotients [(I+)-(I-)]/[(I+)+(I-)]
 (Parsons, Flack and Wagner, Acta Cryst. B69 (2013) 249-259).
;
_refine_ls_abs_structure_Flack -0.225(99)
_refine_ls_extinction_coef 0.00037(12)
_refine_ls_extinction_expression Fc^*^=kFc[1+0.001xFc^2^\l^3^/sin(2\q)]^-1/4^
_refine_ls_extinction_method 'SHELXL-2014/7 (Sheldrick 2014'
_refine_ls_goodness_of_fit_ref 0.972
_refine_ls_hydrogen_treatment constr
_refine_ls_matrix_type full
_refine_ls_number_parameters 328
_refine_ls_number_reflns 5196
_refine_ls_number_restraints 1
_refine_ls_restrained_S_all 0.972
_refine_ls_R_factor_all 0.1599
_refine_ls_R_factor_gt 0.0686
_refine_ls_shift/su_max 0.000
_refine_ls_shift/su_mean 0.000
_refine_ls_structure_factor_coef Fsqd
_refine_ls_weighting_details 'w=1/[\s^2^(Fo^2^)+(0.1102P)^2^] where P=(Fo^2^+2Fc^2^)/3'
_refine_ls_weighting_scheme calc
_refine_ls_wR_factor_gt 0.1718
_refine_ls_wR_factor_ref 0.2219
_reflns_Friedel_coverage 0.883
_reflns_Friedel_fraction_full 0.999
_reflns_Friedel_fraction_max 0.996
_reflns_number_gt 2408
_reflns_number_total 5196
_reflns_threshold_expression 'I > 2\s(I)'
_cod_data_source_file d1cc00668a2.cif
_cod_data_source_block 4
_cod_depositor_comments 'Adding full bibliography for 7128291--7128294.cif.'
_cod_database_code 7128294
_shelx_shelxl_version_number 2014/7
_shelx_space_group_comment
;
The symmetry employed for this shelxl refinement is uniquely defined
by the following loop, which should always be used as a source of
symmetry information in preference to the above space-group names.
They are only intended as comments.
;

loop_
_space_group_symop_operation_xyz
'x, y, z'
'-x, -y, z'
'-x+1/4, y+1/4, z+1/4'
'x+1/4, -y+1/4, z+1/4'
'x, y+1/2, z+1/2'
'-x, -y+1/2, z+1/2'
'-x+1/4, y+3/4, z+3/4'
'x+1/4, -y+3/4, z+3/4'
'x+1/2, y, z+1/2'
'-x+1/2, -y, z+1/2'
'-x+3/4, y+1/4, z+3/4'
'x+3/4, -y+1/4, z+3/4'
'x+1/2, y+1/2, z'
'-x+1/2, -y+1/2, z'
'-x+3/4, y+3/4, z+1/4'
'x+3/4, -y+3/4, z+1/4'

loop_
_atom_site_label
_atom_site_type_symbol
_atom_site_fract_x
_atom_site_fract_y
_atom_site_fract_z
_atom_site_U_iso_or_equiv
_atom_site_adp_type
_atom_site_occupancy
_atom_site_site_symmetry_order
_atom_site_calc_flag
_atom_site_refinement_flags_posn
_atom_site_refinement_flags_adp
_atom_site_refinement_flags_occupancy
_atom_site_disorder_assembly
_atom_site_disorder_group
O1 O 0.5035(2) 0.40516(15) 0.4846(7) 0.0962(17) Uani 1 1 d . . . . .
C34 C 0.49914(18) 0.28533(15) 0.4947(7) 0.0486(14) Uani 1 1 d . . . . .
N1 N 0.38805(17) 0.18623(16) 0.5313(6) 0.0645(15) Uani 1 1 d . . . . .
C1 C 0.5025(4) 0.4284(3) 0.6132(13) 0.129(4) Uani 1 1 d . . . . .
H1A H 0.4748 0.4233 0.6629 0.194 Uiso 1 1 calc R U . . .
H1B H 0.5041 0.4553 0.5898 0.194 Uiso 1 1 calc R U . . .
H1C H 0.5280 0.4216 0.6707 0.194 Uiso 1 1 calc R U . . .
C2 C 0.5035(2) 0.36570(16) 0.4955(8) 0.0588(16) Uani 1 1 d . . . . .
C3 C 0.5008(2) 0.34632(18) 0.3721(8) 0.0620(18) Uani 1 1 d . . . . .
H3 H 0.5004 0.3599 0.2884 0.074 Uiso 1 1 calc R U . . .
C4 C 0.4986(2) 0.30652(19) 0.3719(7) 0.0585(17) Uani 1 1 d . . . . .
H4 H 0.4968 0.2935 0.2873 0.070 Uiso 1 1 calc R U . . .
C5 C 0.49118(18) 0.24252(16) 0.4931(7) 0.0479(14) Uani 1 1 d . . . . .
C6 C 0.52591(19) 0.21510(16) 0.4870(7) 0.0490(15) Uani 1 1 d . . . . .
C7 C 0.51515(19) 0.17469(16) 0.4837(7) 0.0514(15) Uani 1 1 d . . . . .
C8 C 0.5498(2) 0.14506(18) 0.4571(7) 0.0595(18) Uani 1 1 d . . . . .
C9 C 0.5920(2) 0.1530(2) 0.3949(10) 0.085(3) Uani 1 1 d . . . . .
H9 H 0.5988 0.1780 0.3665 0.102 Uiso 1 1 calc R U . . .
C10 C 0.6239(2) 0.1233(3) 0.3752(13) 0.103(3) Uani 1 1 d . . . . .
H10 H 0.6516 0.1291 0.3334 0.124 Uiso 1 1 calc R U . . .
C11 C 0.6156(3) 0.0861(3) 0.4157(12) 0.106(3) Uani 1 1 d . . . . .
H11 H 0.6378 0.0672 0.4066 0.127 Uiso 1 1 calc R U . . .
C12 C 0.5031(2) 0.30575(19) 0.6185(7) 0.0589(17) Uani 1 1 d . . . . .
H12 H 0.5041 0.2924 0.7026 0.071 Uiso 1 1 calc R U . . .
C13 C 0.5056(2) 0.3452(2) 0.6189(8) 0.0630(18) Uani 1 1 d . . . . .
H13 H 0.5088 0.3583 0.7030 0.076 Uiso 1 1 calc R U . . .
C14 C 0.44527(19) 0.23008(16) 0.5024(7) 0.0529(15) Uani 1 1 d . . . . .
C15 C 0.43511(19) 0.19018(17) 0.5122(8) 0.0571(16) Uani 1 1 d . . . . .
C16 C 0.3685(2) 0.2233(2) 0.5315(7) 0.0635(18) Uani 1 1 d . . . . .
C17 C 0.4023(2) 0.25136(17) 0.5148(7) 0.0540(15) Uani 1 1 d . . . . .
C18 C 0.3905(2) 0.2901(2) 0.5170(8) 0.0693(19) Uani 1 1 d . . . . .
H18 H 0.4125 0.3092 0.5065 0.083 Uiso 1 1 calc R U . . .
C19 C 0.3455(2) 0.2998(2) 0.5352(9) 0.079(2) Uani 1 1 d . . . . .
H19 H 0.3370 0.3256 0.5387 0.094 Uiso 1 1 calc R U . . .
C20 C 0.3127(3) 0.2712(3) 0.5481(9) 0.089(3) Uani 1 1 d . . . . .
H20 H 0.2825 0.2784 0.5590 0.107 Uiso 1 1 calc R U . . .
C21 C 0.3236(2) 0.2330(2) 0.5454(9) 0.080(2) Uani 1 1 d . . . . .
H21 H 0.3012 0.2141 0.5527 0.096 Uiso 1 1 calc R U . . .
C22 C 0.3613(3) 0.1512(2) 0.5556(13) 0.108(3) Uani 1 1 d . . . . .
H22A H 0.3299 0.1580 0.5675 0.162 Uiso 1 1 calc R U . . .
H22B H 0.3721 0.1384 0.6380 0.162 Uiso 1 1 calc R U . . .
H22C H 0.3643 0.1342 0.4770 0.162 Uiso 1 1 calc R U . . .
C23 C 0.46919(19) 0.16201(16) 0.5037(7) 0.0525(15) Uani 1 1 d . . . . .
C24 C 0.5738(2) 0.22886(16) 0.5009(7) 0.0549(16) Uani 1 1 d . . . . .
C25 C 0.5955(2) 0.25050(19) 0.3977(8) 0.0659(19) Uani 1 1 d . . . . .
H25 H 0.5791 0.2590 0.3206 0.079 Uiso 1 1 calc R U . . .
C26 C 0.6414(3) 0.2594(2) 0.4092(10) 0.085(2) Uani 1 1 d . . . . .
H26 H 0.6557 0.2735 0.3391 0.101 Uiso 1 1 calc R U . . .
C27 C 0.6654(3) 0.2478(2) 0.5224(11) 0.081(2) Uani 1 1 d . . . . .
H27 H 0.6963 0.2532 0.5278 0.097 Uiso 1 1 calc R U . . .
C28 C 0.6444(2) 0.2281(2) 0.6297(10) 0.079(2) Uani 1 1 d . . . . .
H28 H 0.6607 0.2214 0.7092 0.094 Uiso 1 1 calc R U . . .
C29 C 0.5991(2) 0.21833(19) 0.6185(8) 0.0644(18) Uani 1 1 d . . . . .
H29 H 0.5851 0.2046 0.6900 0.077 Uiso 1 1 calc R U . . .
C30 C 0.5393(2) 0.10598(18) 0.4874(8) 0.0686(19) Uani 1 1 d . . . . .
C31 C 0.4949(3) 0.0954(2) 0.5221(8) 0.072(2) Uani 1 1 d . . . . .
H31 H 0.4886 0.0699 0.5460 0.086 Uiso 1 1 calc R U . . .
C32 C 0.4609(2) 0.12168(19) 0.5214(9) 0.072(2) Uani 1 1 d . . . . .
H32 H 0.4312 0.1132 0.5328 0.087 Uiso 1 1 calc R U . . .
C33 C 0.5735(3) 0.0772(2) 0.4703(10) 0.090(3) Uani 1 1 d . . . . .
H33 H 0.5674 0.0519 0.4965 0.108 Uiso 1 1 calc R U . . .

loop_
_atom_site_aniso_label
_atom_site_aniso_U_11
_atom_site_aniso_U_22
_atom_site_aniso_U_33
_atom_site_aniso_U_23
_atom_site_aniso_U_13
_atom_site_aniso_U_12
O1 0.126(5) 0.069(3) 0.093(4) -0.003(3) 0.012(4) -0.010(3)
C34 0.052(3) 0.047(3) 0.047(4) -0.005(3) -0.002(3) 0.003(3)
N1 0.052(3) 0.061(4) 0.080(4) 0.005(3) -0.003(3) -0.006(3)
C1 0.157(10) 0.104(7) 0.127(10) -0.031(7) -0.004(8) -0.006(6)
C2 0.063(4) 0.042(3) 0.071(5) 0.001(4) 0.007(4) -0.004(3)
C3 0.078(5) 0.052(5) 0.056(5) 0.002(4) 0.006(4) 0.005(3)
C4 0.065(4) 0.059(4) 0.052(4) -0.007(3) 0.000(3) 0.005(3)
C5 0.047(3) 0.057(4) 0.040(3) -0.002(3) 0.004(3) -0.001(3)
C6 0.050(3) 0.050(3) 0.047(4) -0.001(3) 0.000(3) -0.002(3)
C7 0.055(3) 0.052(3) 0.047(4) -0.001(3) -0.002(3) 0.001(3)
C8 0.053(4) 0.056(4) 0.069(5) -0.012(3) -0.002(3) 0.001(3)
C9 0.062(4) 0.073(5) 0.121(7) -0.028(5) 0.005(5) 0.005(4)
C10 0.063(5) 0.090(7) 0.157(9) -0.041(7) 0.010(5) 0.012(5)
C11 0.083(6) 0.077(6) 0.158(10) -0.032(6) -0.004(6) 0.028(5)
C12 0.073(4) 0.056(4) 0.047(4) -0.003(3) -0.001(3) -0.002(3)
C13 0.070(4) 0.066(5) 0.053(5) -0.010(4) -0.001(4) -0.005(3)
C14 0.050(3) 0.059(4) 0.050(4) 0.003(3) -0.005(3) -0.003(3)
C15 0.047(3) 0.062(4) 0.062(4) -0.003(3) -0.002(3) -0.001(3)
C16 0.051(4) 0.076(5) 0.063(5) -0.001(4) 0.001(3) 0.004(3)
C17 0.051(3) 0.062(4) 0.049(4) 0.002(3) 0.002(3) 0.006(3)
C18 0.062(4) 0.070(5) 0.076(5) 0.006(4) 0.004(4) 0.013(3)
C19 0.067(5) 0.082(5) 0.087(6) 0.001(4) 0.000(4) 0.018(4)
C20 0.053(4) 0.118(7) 0.095(6) 0.002(5) 0.007(4) 0.012(5)
C21 0.056(4) 0.086(6) 0.098(6) 0.002(5) 0.001(4) 0.007(4)
C22 0.064(5) 0.090(6) 0.171(10) 0.032(6) 0.004(5) -0.014(4)
C23 0.056(4) 0.049(3) 0.052(4) -0.002(3) -0.002(3) 0.000(3)
C24 0.049(3) 0.054(4) 0.062(4) 0.003(4) 0.006(3) 0.004(3)
C25 0.063(4) 0.070(5) 0.064(5) -0.002(4) 0.002(4) -0.008(3)
C26 0.069(5) 0.095(6) 0.089(7) -0.012(5) 0.020(5) -0.020(4)
C27 0.056(4) 0.091(6) 0.096(6) -0.016(5) 0.001(5) -0.008(4)
C28 0.064(5) 0.080(5) 0.093(6) -0.007(5) -0.014(4) 0.008(4)
C29 0.058(4) 0.064(4) 0.071(5) 0.004(4) -0.004(4) -0.001(3)
C30 0.074(5) 0.055(4) 0.076(5) -0.012(4) -0.005(4) 0.003(3)
C31 0.089(5) 0.050(4) 0.077(6) 0.006(4) 0.007(4) 0.000(4)
C32 0.067(4) 0.062(4) 0.088(5) -0.005(4) 0.004(4) -0.009(3)
C33 0.099(6) 0.067(5) 0.106(7) -0.014(5) -0.007(5) 0.021(4)

loop_
_atom_type_symbol
_atom_type_description
_atom_type_scat_dispersion_real
_atom_type_scat_dispersion_imag
_atom_type_scat_source
C C 0.0033 0.0016 'International Tables Vol C Tables 4.2.6.8 and 6.1.1.4'
H H 0.0000 0.0000 'International Tables Vol C Tables 4.2.6.8 and 6.1.1.4'
N N 0.0061 0.0033 'International Tables Vol C Tables 4.2.6.8 and 6.1.1.4'
O O 0.0106 0.0060 'International Tables Vol C Tables 4.2.6.8 and 6.1.1.4'

loop_
_geom_angle_atom_site_label_1
_geom_angle_atom_site_label_2
_geom_angle_atom_site_label_3
_geom_angle
_geom_angle_site_symmetry_1
_geom_angle_site_symmetry_3
_geom_angle_publ_flag
C2 O1 C1 118.7(7) . . ?
C12 C34 C4 117.3(5) . . ?
C12 C34 C5 121.7(6) . . ?
C4 C34 C5 120.8(5) . . ?
C15 N1 C16 108.3(5) . . ?
C15 N1 C22 129.2(5) . . ?
C16 N1 C22 122.4(6) . . ?
O1 C1 H1A 109.5 . . ?
O1 C1 H1B 109.5 . . ?
H1A C1 H1B 109.5 . . ?
O1 C1 H1C 109.5 . . ?
H1A C1 H1C 109.5 . . ?
H1B C1 H1C 109.5 . . ?
C3 C2 O1 115.1(7) . . ?
C3 C2 C13 119.6(5) . . ?
O1 C2 C13 125.3(7) . . ?
C2 C3 C4 119.7(6) . . ?
C2 C3 H3 120.2 . . ?
C4 C3 H3 120.2 . . ?
C3 C4 C34 121.8(6) . . ?
C3 C4 H4 119.1 . . ?
C34 C4 H4 119.1 . . ?
C6 C5 C14 119.5(5) . . ?
C6 C5 C34 123.9(5) . . ?
C14 C5 C34 116.6(5) . . ?
C5 C6 C7 120.2(5) . . ?
C5 C6 C24 118.0(5) . . ?
C7 C6 C24 121.4(5) . . ?
C23 C7 C6 120.2(5) . . ?
C23 C7 C8 117.6(5) . . ?
C6 C7 C8 122.1(5) . . ?
C9 C8 C30 117.7(6) . . ?
C9 C8 C7 123.4(6) . . ?
C30 C8 C7 118.7(6) . . ?
C8 C9 C10 120.3(7) . . ?
C8 C9 H9 119.8 . . ?
C10 C9 H9 119.8 . . ?
C11 C10 C9 122.0(8) . . ?
C11 C10 H10 119.0 . . ?
C9 C10 H10 119.0 . . ?
C10 C11 C33 118.8(7) . . ?
C10 C11 H11 120.6 . . ?
C33 C11 H11 120.6 . . ?
C13 C12 C34 121.1(6) . . ?
C13 C12 H12 119.5 . . ?
C34 C12 H12 119.5 . . ?
C12 C13 C2 120.5(6) . . ?
C12 C13 H13 119.7 . . ?
C2 C13 H13 119.7 . . ?
C15 C14 C5 120.0(5) . . ?
C15 C14 C17 107.6(5) . . ?
C5 C14 C17 132.2(5) . . ?
C23 C15 N1 130.2(6) . . ?
C23 C15 C14 121.6(5) . . ?
N1 C15 C14 108.2(5) . . ?
C21 C16 C17 121.7(6) . . ?
C21 C16 N1 128.2(6) . . ?
C17 C16 N1 110.1(5) . . ?
C18 C17 C16 119.4(6) . . ?
C18 C17 C14 134.8(6) . . ?
C16 C17 C14 105.8(5) . . ?
C19 C18 C17 118.7(6) . . ?
C19 C18 H18 120.7 . . ?
C17 C18 H18 120.7 . . ?
C18 C19 C20 120.4(7) . . ?
C18 C19 H19 119.8 . . ?
C20 C19 H19 119.8 . . ?
C21 C20 C19 122.0(7) . . ?
C21 C20 H20 119.0 . . ?
C19 C20 H20 119.0 . . ?
C20 C21 C16 117.7(7) . . ?
C20 C21 H21 121.1 . . ?
C16 C21 H21 121.1 . . ?
N1 C22 H22A 109.5 . . ?
N1 C22 H22B 109.5 . . ?
H22A C22 H22B 109.5 . . ?
N1 C22 H22C 109.5 . . ?
H22A C22 H22C 109.5 . . ?
H22B C22 H22C 109.5 . . ?
C15 C23 C32 123.5(6) . . ?
C15 C23 C7 118.0(5) . . ?
C32 C23 C7 118.4(5) . . ?
C25 C24 C29 118.0(6) . . ?
C25 C24 C6 122.6(6) . . ?
C29 C24 C6 119.4(6) . . ?
C26 C25 C24 120.5(7) . . ?
C26 C25 H25 119.8 . . ?
C24 C25 H25 119.8 . . ?
C27 C26 C25 120.2(8) . . ?
C27 C26 H26 119.9 . . ?
C25 C26 H26 119.9 . . ?
C26 C27 C28 120.7(7) . . ?
C26 C27 H27 119.6 . . ?
C28 C27 H27 119.6 . . ?
C29 C28 C27 119.6(8) . . ?
C29 C28 H28 120.2 . . ?
C27 C28 H28 120.2 . . ?
C28 C29 C24 120.9(7) . . ?
C28 C29 H29 119.6 . . ?
C24 C29 H29 119.6 . . ?
C31 C30 C8 120.1(6) . . ?
C31 C30 C33 120.3(7) . . ?
C8 C30 C33 119.3(7) . . ?
C32 C31 C30 120.9(6) . . ?
C32 C31 H31 119.5 . . ?
C30 C31 H31 119.5 . . ?
C31 C32 C23 122.3(6) . . ?
C31 C32 H32 118.9 . . ?
C23 C32 H32 118.9 . . ?
C11 C33 C30 121.4(8) . . ?
C11 C33 H33 119.3 . . ?
C30 C33 H33 119.3 . . ?

loop_
_geom_bond_atom_site_label_1
_geom_bond_atom_site_label_2
_geom_bond_distance
_geom_bond_site_symmetry_2
_geom_bond_publ_flag
O1 C2 1.370(7) . ?
O1 C1 1.472(12) . ?
C34 C12 1.386(9) . ?
C34 C4 1.387(9) . ?
C34 C5 1.500(8) . ?
N1 C15 1.403(7) . ?
N1 C16 1.405(8) . ?
N1 C22 1.465(8) . ?
C1 H1A 0.9600 . ?
C1 H1B 0.9600 . ?
C1 H1C 0.9600 . ?
C2 C3 1.363(10) . ?
C2 C13 1.382(10) . ?
C3 C4 1.378(9) . ?
C3 H3 0.9300 . ?
C4 H4 0.9300 . ?
C5 C6 1.395(8) . ?
C5 C14 1.420(8) . ?
C6 C7 1.434(8) . ?
C6 C24 1.492(8) . ?
C7 C23 1.434(8) . ?
C7 C8 1.468(8) . ?
C8 C9 1.404(9) . ?
C8 C30 1.417(9) . ?
C9 C10 1.406(10) . ?
C9 H9 0.9300 . ?
C10 C11 1.364(12) . ?
C10 H10 0.9300 . ?
C11 C33 1.377(12) . ?
C11 H11 0.9300 . ?
C12 C13 1.366(8) . ?
C12 H12 0.9300 . ?
C13 H13 0.9300 . ?
C14 C15 1.416(8) . ?
C14 C17 1.467(8) . ?
C15 C23 1.400(8) . ?
C16 C21 1.370(9) . ?
C16 C17 1.400(9) . ?
C17 C18 1.385(9) . ?
C18 C19 1.375(9) . ?
C18 H18 0.9300 . ?
C19 C20 1.386(11) . ?
C19 H19 0.9300 . ?
C20 C21 1.361(11) . ?
C20 H20 0.9300 . ?
C21 H21 0.9300 . ?
C22 H22A 0.9600 . ?
C22 H22B 0.9600 . ?
C22 H22C 0.9600 . ?
C23 C32 1.426(8) . ?
C24 C25 1.396(9) . ?
C24 C29 1.399(9) . ?
C25 C26 1.388(10) . ?
C25 H25 0.9300 . ?
C26 C27 1.357(12) . ?
C26 H26 0.9300 . ?
C27 C28 1.381(12) . ?
C27 H27 0.9300 . ?
C28 C29 1.378(9) . ?
C28 H28 0.9300 . ?
C29 H29 0.9300 . ?
C30 C31 1.397(10) . ?
C30 C33 1.424(10) . ?
C31 C32 1.351(9) . ?
C31 H31 0.9300 . ?
C32 H32 0.9300 . ?
C33 H33 0.9300 . ?

loop_
_geom_torsion_atom_site_label_1
_geom_torsion_atom_site_label_2
_geom_torsion_atom_site_label_3
_geom_torsion_atom_site_label_4
_geom_torsion
_geom_torsion_site_symmetry_1
_geom_torsion_site_symmetry_2
_geom_torsion_site_symmetry_3
_geom_torsion_site_symmetry_4
_geom_torsion_publ_flag
C1 O1 C2 C3 175.0(7) . . . . ?
C1 O1 C2 C13 -4.4(10) . . . . ?
O1 C2 C3 C4 -177.3(6) . . . . ?
C13 C2 C3 C4 2.2(9) . . . . ?
C2 C3 C4 C34 0.0(10) . . . . ?
C12 C34 C4 C3 -1.6(8) . . . . ?
C5 C34 C4 C3 172.7(5) . . . . ?
C12 C34 C5 C6 -92.2(8) . . . . ?
C4 C34 C5 C6 93.7(8) . . . . ?
C12 C34 C5 C14 85.9(7) . . . . ?
C4 C34 C5 C14 -88.2(7) . . . . ?
C14 C5 C6 C7 2.9(9) . . . . ?
C34 C5 C6 C7 -179.1(6) . . . . ?
C14 C5 C6 C24 -170.1(6) . . . . ?
C34 C5 C6 C24 8.0(9) . . . . ?
C5 C6 C7 C23 -7.6(9) . . . . ?
C24 C6 C7 C23 165.1(6) . . . . ?
C5 C6 C7 C8 171.0(6) . . . . ?
C24 C6 C7 C8 -16.3(9) . . . . ?
C23 C7 C8 C9 159.9(7) . . . . ?
C6 C7 C8 C9 -18.8(10) . . . . ?
C23 C7 C8 C30 -16.0(9) . . . . ?
C6 C7 C8 C30 165.3(6) . . . . ?
C30 C8 C9 C10 -5.4(11) . . . . ?
C7 C8 C9 C10 178.7(7) . . . . ?
C8 C9 C10 C11 -0.3(14) . . . . ?
C9 C10 C11 C33 3.7(16) . . . . ?
C4 C34 C12 C13 1.1(9) . . . . ?
C5 C34 C12 C13 -173.2(5) . . . . ?
C34 C12 C13 C2 1.1(10) . . . . ?
C3 C2 C13 C12 -2.8(10) . . . . ?
O1 C2 C13 C12 176.6(6) . . . . ?
C6 C5 C14 C15 3.0(9) . . . . ?
C34 C5 C14 C15 -175.2(6) . . . . ?
C6 C5 C14 C17 177.7(7) . . . . ?
C34 C5 C14 C17 -0.5(10) . . . . ?
C16 N1 C15 C23 -179.6(7) . . . . ?
C22 N1 C15 C23 3.7(13) . . . . ?
C16 N1 C15 C14 0.9(8) . . . . ?
C22 N1 C15 C14 -175.9(8) . . . . ?
C5 C14 C15 C23 -4.3(10) . . . . ?
C17 C14 C15 C23 179.8(7) . . . . ?
C5 C14 C15 N1 175.3(6) . . . . ?
C17 C14 C15 N1 -0.6(8) . . . . ?
C15 N1 C16 C21 179.1(7) . . . . ?
C22 N1 C16 C21 -3.8(12) . . . . ?
C15 N1 C16 C17 -0.8(8) . . . . ?
C22 N1 C16 C17 176.2(8) . . . . ?
C21 C16 C17 C18 2.3(11) . . . . ?
N1 C16 C17 C18 -177.7(6) . . . . ?
C21 C16 C17 C14 -179.5(7) . . . . ?
N1 C16 C17 C14 0.5(7) . . . . ?
C15 C14 C17 C18 177.8(8) . . . . ?
C5 C14 C17 C18 2.7(14) . . . . ?
C15 C14 C17 C16 0.1(8) . . . . ?
C5 C14 C17 C16 -175.1(7) . . . . ?
C16 C17 C18 C19 -0.3(11) . . . . ?
C14 C17 C18 C19 -177.9(8) . . . . ?
C17 C18 C19 C20 -1.2(12) . . . . ?
C18 C19 C20 C21 0.9(13) . . . . ?
C19 C20 C21 C16 1.0(13) . . . . ?
C17 C16 C21 C20 -2.6(12) . . . . ?
N1 C16 C21 C20 177.4(7) . . . . ?
N1 C15 C23 C32 -3.4(12) . . . . ?
C14 C15 C23 C32 176.1(7) . . . . ?
N1 C15 C23 C7 -179.9(6) . . . . ?
C14 C15 C23 C7 -0.4(10) . . . . ?
C6 C7 C23 C15 6.3(9) . . . . ?
C8 C7 C23 C15 -172.4(6) . . . . ?
C6 C7 C23 C32 -170.4(6) . . . . ?
C8 C7 C23 C32 10.9(9) . . . . ?
C5 C6 C24 C25 -70.0(8) . . . . ?
C7 C6 C24 C25 117.1(7) . . . . ?
C5 C6 C24 C29 113.1(7) . . . . ?
C7 C6 C24 C29 -59.7(8) . . . . ?
C29 C24 C25 C26 3.2(10) . . . . ?
C6 C24 C25 C26 -173.7(6) . . . . ?
C24 C25 C26 C27 -1.2(11) . . . . ?
C25 C26 C27 C28 -2.1(12) . . . . ?
C26 C27 C28 C29 3.3(12) . . . . ?
C27 C28 C29 C24 -1.3(11) . . . . ?
C25 C24 C29 C28 -1.9(10) . . . . ?
C6 C24 C29 C28 175.0(6) . . . . ?
C9 C8 C30 C31 -166.8(8) . . . . ?
C7 C8 C30 C31 9.3(10) . . . . ?
C9 C8 C30 C33 7.7(11) . . . . ?
C7 C8 C30 C33 -176.2(7) . . . . ?
C8 C30 C31 C32 2.9(12) . . . . ?
C33 C30 C31 C32 -171.5(8) . . . . ?
C30 C31 C32 C23 -8.4(13) . . . . ?
C15 C23 C32 C31 -175.4(8) . . . . ?
C7 C23 C32 C31 1.1(11) . . . . ?
C10 C11 C33 C30 -1.2(15) . . . . ?
C31 C30 C33 C11 169.9(9) . . . . ?
C8 C30 C33 C11 -4.6(13) . . . . ?
